data_1516878
loop_
_publ_author_name
'Malay Dolai'
'Tarun Mistri'
'Anangamohan Panja'
'Mahammad Ali'

_publ_section_title
;
 Diversity in supramolecular self-assembly through hydrogen-bonding
 interactions of non-coordinated aliphatic -OH group in a series of
 heterodinuclear CuIIM (M = NaI, ZnII, HgII, SmIII, BiIII, PbII and CdII)
;
_journal_name_full
;
Inorganica Chimica Acta
;
_journal_page_first 95
_journal_page_last 104
_journal_volume 399
_journal_year 2013
_chemical_formula_sum 'C19 H20 Cl2 Cu Hg N2 O5'
_chemical_formula_weight 691.40
_space_group_IT_number 14
_symmetry_cell_setting monoclinic
_symmetry_space_group_name_Hall '-P 2yn'
_symmetry_space_group_name_H-M 'P 1 21/n 1'
_atom_sites_solution_hydrogens geom
_atom_sites_solution_primary direct
_atom_sites_solution_secondary difmap
_cell_angle_alpha 90.00
_cell_angle_beta 101.187(4)
_cell_angle_gamma 90.00
_cell_formula_units_Z 4
_cell_length_a 12.1272(7)
_cell_length_b 13.0241(7)
_cell_length_c 13.6852(7)
_cell_measurement_temperature 298(2)
_cell_volume 2120.5(2)
_computing_structure_refinement 'SHELXL-97 (Sheldrick, 1997)'
_diffrn_ambient_temperature 298(2)
_diffrn_measured_fraction_theta_full 0.989
_diffrn_measured_fraction_theta_max 0.989
_diffrn_radiation_monochromator graphite
_diffrn_radiation_source 'fine-focus sealed tube'
_diffrn_radiation_type MoK\a
_diffrn_radiation_wavelength 0.71073
_diffrn_reflns_av_R_equivalents 0.0627
_diffrn_reflns_av_sigmaI/netI 0.0581
_diffrn_reflns_limit_h_max 15
_diffrn_reflns_limit_h_min -15
_diffrn_reflns_limit_k_max 16
_diffrn_reflns_limit_k_min -16
_diffrn_reflns_limit_l_max 16
_diffrn_reflns_limit_l_min -17
_diffrn_reflns_number 18579
_diffrn_reflns_theta_full 27.16
_diffrn_reflns_theta_max 27.16
_diffrn_reflns_theta_min 2.06
_exptl_absorpt_coefficient_mu 8.521
_exptl_crystal_density_diffrn 2.166
_exptl_crystal_density_method 'not measured'
_exptl_crystal_F_000 1324
_refine_diff_density_max 1.184
_refine_diff_density_min -1.156
_refine_diff_density_rms 0.134
_refine_ls_extinction_method none
_refine_ls_goodness_of_fit_ref 0.993
_refine_ls_hydrogen_treatment mixed
_refine_ls_matrix_type full
_refine_ls_number_parameters 277
_refine_ls_number_reflns 4659
_refine_ls_number_restraints 1
_refine_ls_restrained_S_all 0.994
_refine_ls_R_factor_all 0.0719
_refine_ls_R_factor_gt 0.0405
_refine_ls_shift/su_max 0.001
_refine_ls_shift/su_mean 0.000
_refine_ls_structure_factor_coef Fsqd
_refine_ls_weighting_details 'calc w=1/[\s^2^(Fo^2^)+(0.0509P)^2^+0.0000P] where P=(Fo^2^+2Fc^2^)/3'
_refine_ls_weighting_scheme calc
_refine_ls_wR_factor_gt 0.0903
_refine_ls_wR_factor_ref 0.1030
_reflns_number_gt 3183
_reflns_number_total 4659
_reflns_threshold_expression >2sigma(I)
_cod_data_source_file ICA-2013-399-95-104-4.cif
_cod_data_source_block mkd-cu-hg
_cod_original_sg_symbol_H-M P21/n
_cod_database_code 1516878

loop_
_symmetry_equiv_pos_as_xyz
'x, y, z'
'-x+1/2, y+1/2, -z+1/2'
'-x, -y, -z'
'x-1/2, -y-1/2, z-1/2'

loop_
_atom_site_label
_atom_site_type_symbol
_atom_site_fract_x
_atom_site_fract_y
_atom_site_fract_z
_atom_site_U_iso_or_equiv
_atom_site_adp_type
_atom_site_occupancy
_atom_site_symmetry_multiplicity
_atom_site_calc_flag
_atom_site_refinement_flags
Hg1 Hg 0.77539(2) 0.76916(2) -0.01651(2) 0.05219(12) Uani 1 1 d .
Cu1 Cu 0.62336(6) 0.85119(5) 0.17014(5) 0.03923(19) Uani 1 1 d .
Cl1 Cl 0.94098(18) 0.74810(16) 0.10087(18) 0.0745(6) Uani 1 1 d .
O4 O 0.6565(4) 0.7269(3) 0.1079(3) 0.0467(11) Uani 1 1 d .
O2 O 0.6878(3) 0.9133(3) 0.0682(3) 0.0407(10) Uani 1 1 d .
O1 O 0.8197(4) 0.9719(4) -0.0511(4) 0.0586(13) Uani 1 1 d .
O5 O 0.6691(5) 0.5824(4) -0.0193(4) 0.0620(13) Uani 1 1 d .
Cl2 Cl 0.6851(2) 0.76833(17) -0.18297(15) 0.0796(7) Uani 1 1 d .
C7 C 0.6755(5) 1.0073(4) 0.0353(4) 0.0352(13) Uani 1 1 d .
C6 C 0.6024(5) 1.0786(4) 0.0656(5) 0.0404(14) Uani 1 1 d .
C5 C 0.5881(6) 1.1754(5) 0.0210(6) 0.0559(18) Uani 1 1 d .
H5 H 0.5387 1.2221 0.0409 0.067 Uiso 1 1 calc R
C4 C 0.6455(7) 1.2021(5) -0.0511(6) 0.061(2) Uani 1 1 d .
H4 H 0.6308 1.2647 -0.0838 0.073 Uiso 1 1 calc R
C3 C 0.7255(6) 1.1371(5) -0.0766(5) 0.0551(18) Uani 1 1 d .
H3A H 0.7691 1.1582 -0.1218 0.066 Uiso 1 1 calc R
C2 C 0.7403(6) 1.0409(5) -0.0342(5) 0.0431(15) Uani 1 1 d .
C1 C 0.8834(9) 0.9962(8) -0.1236(7) 0.094(3) Uani 1 1 d .
H1A H 0.8340 1.0173 -0.1838 0.141 Uiso 1 1 calc R
H1B H 0.9252 0.9369 -0.1367 0.141 Uiso 1 1 calc R
H1C H 0.9344 1.0510 -0.0997 0.141 Uiso 1 1 calc R
C8 C 0.5447(5) 1.0579(5) 0.1449(5) 0.0475(16) Uani 1 1 d .
H8 H 0.4981 1.1102 0.1592 0.057 Uiso 1 1 calc R
N1 N 0.5481(5) 0.9771(4) 0.1993(4) 0.0518(14) Uani 1 1 d .
C9 C 0.4846(8) 0.9859(7) 0.2804(7) 0.087(3) Uani 1 1 d .
H9A H 0.5149 1.0437 0.3217 0.105 Uiso 1 1 calc R
H9B H 0.4074 1.0026 0.2507 0.105 Uiso 1 1 calc R
C10 C 0.4829(10) 0.8970(8) 0.3458(8) 0.096(3) Uani 1 1 d D
C11 C 0.5849(7) 0.8402(6) 0.3763(5) 0.0604(19) Uani 1 1 d .
H11A H 0.5773 0.7945 0.4305 0.073 Uiso 1 1 calc R
H11B H 0.6463 0.8872 0.4001 0.073 Uiso 1 1 calc R
N2 N 0.6104(4) 0.7804(4) 0.2932(4) 0.0436(12) Uani 1 1 d .
C12 C 0.6175(5) 0.6831(6) 0.3047(5) 0.0452(15) Uani 1 1 d .
H12 H 0.6147 0.6591 0.3682 0.054 Uiso 1 1 calc R
C13 C 0.6293(5) 0.6065(5) 0.2329(4) 0.0380(13) Uani 1 1 d .
C17 C 0.6527(5) 0.5504(5) 0.0707(5) 0.0438(15) Uani 1 1 d .
C19 C 0.6700(7) 0.5063(6) -0.0945(6) 0.067(2) Uani 1 1 d .
H19A H 0.7295 0.4581 -0.0721 0.101 Uiso 1 1 calc R
H19B H 0.6819 0.5389 -0.1546 0.101 Uiso 1 1 calc R
H19C H 0.5993 0.4709 -0.1073 0.101 Uiso 1 1 calc R
C18 C 0.6458(5) 0.6321(4) 0.1380(4) 0.0358(13) Uani 1 1 d .
O3 O 0.4416(13) 0.9350(8) 0.4300(8) 0.186(5) Uani 1 1 d .
H3 H 0.4498 0.9975 0.4336 0.279 Uiso 1 1 calc R
C14 C 0.6205(5) 0.5032(5) 0.2602(5) 0.0479(16) Uani 1 1 d .
H14 H 0.6121 0.4871 0.3246 0.058 Uiso 1 1 calc R
C16 C 0.6399(6) 0.4502(5) 0.0981(6) 0.0534(17) Uani 1 1 d .
H16 H 0.6417 0.3976 0.0525 0.064 Uiso 1 1 calc R
C15 C 0.6243(6) 0.4272(5) 0.1938(6) 0.0586(19) Uani 1 1 d .
H15 H 0.6165 0.3592 0.2121 0.070 Uiso 1 1 calc R
H10 H 0.433(5) 0.846(5) 0.309(5) 0.070 Uiso 1 1 d D

loop_
_atom_site_aniso_label
_atom_site_aniso_U_11
_atom_site_aniso_U_22
_atom_site_aniso_U_33
_atom_site_aniso_U_23
_atom_site_aniso_U_13
_atom_site_aniso_U_12
Hg1 0.0699(2) 0.05005(18) 0.04128(17) 0.00060(12) 0.02227(13) -0.00098(13)
Cu1 0.0548(4) 0.0312(4) 0.0387(4) -0.0025(3) 0.0263(3) -0.0007(3)
Cl1 0.0713(13) 0.0670(13) 0.0808(15) -0.0042(11) 0.0039(11) 0.0163(9)
O4 0.070(3) 0.031(2) 0.047(3) 0.000(2) 0.033(2) -0.001(2)
O2 0.054(2) 0.033(2) 0.044(2) 0.0020(19) 0.028(2) 0.0022(18)
O1 0.067(3) 0.054(3) 0.068(3) 0.017(3) 0.046(3) 0.010(2)
O5 0.106(4) 0.042(3) 0.047(3) -0.010(2) 0.037(3) -0.013(3)
Cl2 0.1120(17) 0.0803(14) 0.0442(11) -0.0044(10) 0.0093(11) 0.0316(12)
C7 0.045(3) 0.033(3) 0.030(3) 0.003(2) 0.015(3) -0.007(2)
C6 0.049(4) 0.025(3) 0.050(4) -0.006(3) 0.014(3) -0.005(2)
C5 0.068(4) 0.028(4) 0.073(5) -0.006(3) 0.018(4) 0.004(3)
C4 0.095(6) 0.033(4) 0.055(5) 0.011(3) 0.016(4) 0.000(4)
C3 0.079(5) 0.040(4) 0.050(4) 0.004(3) 0.023(4) -0.018(3)
C2 0.059(4) 0.039(4) 0.035(3) 0.001(3) 0.020(3) -0.003(3)
C1 0.128(8) 0.085(7) 0.098(7) 0.023(6) 0.091(6) 0.022(6)
C8 0.052(4) 0.036(4) 0.060(4) -0.007(3) 0.023(3) 0.005(3)
N1 0.065(4) 0.043(3) 0.058(4) -0.006(3) 0.035(3) 0.001(3)
C9 0.109(7) 0.079(6) 0.097(7) 0.010(5) 0.075(6) 0.021(5)
C10 0.142(10) 0.081(7) 0.088(7) -0.001(6) 0.081(7) 0.015(6)
C11 0.090(5) 0.060(5) 0.038(4) -0.008(3) 0.028(4) -0.001(4)
N2 0.061(3) 0.040(3) 0.035(3) -0.008(2) 0.022(2) -0.005(2)
C12 0.050(4) 0.058(5) 0.030(3) 0.007(3) 0.015(3) -0.005(3)
C13 0.039(3) 0.039(3) 0.039(3) 0.004(3) 0.014(3) -0.001(3)
C17 0.052(4) 0.042(4) 0.041(4) -0.006(3) 0.019(3) 0.002(3)
C19 0.094(6) 0.057(5) 0.056(5) -0.024(4) 0.030(4) -0.005(4)
C18 0.043(3) 0.030(3) 0.034(3) 0.003(2) 0.008(3) -0.003(2)
O3 0.292(13) 0.164(9) 0.142(7) 0.039(8) 0.145(9) 0.120(10)
C14 0.055(4) 0.045(4) 0.044(4) 0.010(3) 0.010(3) 0.002(3)
C16 0.068(4) 0.032(4) 0.063(5) -0.004(3) 0.020(4) -0.003(3)
C15 0.070(5) 0.035(4) 0.074(5) 0.013(4) 0.021(4) 0.006(3)

loop_
_atom_type_symbol
_atom_type_description
_atom_type_scat_dispersion_real
_atom_type_scat_dispersion_imag
_atom_type_scat_source
C C 0.0033 0.0016 'International Tables Vol C Tables 4.2.6.8 and 6.1.1.4'
H H 0.0000 0.0000 'International Tables Vol C Tables 4.2.6.8 and 6.1.1.4'
N N 0.0061 0.0033 'International Tables Vol C Tables 4.2.6.8 and 6.1.1.4'
O O 0.0106 0.0060 'International Tables Vol C Tables 4.2.6.8 and 6.1.1.4'
Cl Cl 0.1484 0.1585 'International Tables Vol C Tables 4.2.6.8 and 6.1.1.4'
Cu Cu 0.3201 1.2651 'International Tables Vol C Tables 4.2.6.8 and 6.1.1.4'
Hg Hg -2.3894 9.2266 'International Tables Vol C Tables 4.2.6.8 and 6.1.1.4'

loop_
_geom_angle_atom_site_label_1
_geom_angle_atom_site_label_2
_geom_angle_atom_site_label_3
_geom_angle
Cl2 Hg1 Cl1 148.45(9)
Cl2 Hg1 O4 116.24(13)
Cl1 Hg1 O4 92.20(13)
Cl2 Hg1 O2 106.89(11)
Cl1 Hg1 O2 98.79(11)
O4 Hg1 O2 60.31(13)
O2 Cu1 O4 83.22(18)
O2 Cu1 N2 160.8(2)
O4 Cu1 N2 92.5(2)
O2 Cu1 N1 93.9(2)
O4 Cu1 N1 161.8(2)
N2 Cu1 N1 95.8(2)
C18 O4 Cu1 127.9(4)
C18 O4 Hg1 121.7(4)
Cu1 O4 Hg1 108.45(18)
C7 O2 Cu1 128.0(4)
C7 O2 Hg1 124.4(4)
Cu1 O2 Hg1 106.67(17)
C2 O1 C1 118.1(6)
C17 O5 C19 117.8(5)
O2 C7 C6 123.8(5)
O2 C7 C2 118.8(5)
C6 C7 C2 117.4(5)
C5 C6 C7 120.0(6)
C5 C6 C8 117.8(6)
C7 C6 C8 122.1(6)
C4 C5 C6 120.7(7)
C4 C5 H5 119.7
C6 C5 H5 119.7
C5 C4 C3 120.7(7)
C5 C4 H4 119.7
C3 C4 H4 119.7
C2 C3 C4 119.5(6)
C2 C3 H3A 120.3
C4 C3 H3A 120.3
O1 C2 C3 124.4(6)
O1 C2 C7 114.2(5)
C3 C2 C7 121.3(6)
O1 C1 H1A 109.5
O1 C1 H1B 109.5
H1A C1 H1B 109.5
O1 C1 H1C 109.5
H1A C1 H1C 109.5
H1B C1 H1C 109.5
N1 C8 C6 129.1(6)
N1 C8 H8 115.5
C6 C8 H8 115.5
C8 N1 C9 114.2(6)
C8 N1 Cu1 122.2(5)
C9 N1 Cu1 123.5(5)
C10 C9 N1 118.0(7)
C10 C9 H9A 107.8
N1 C9 H9A 107.8
C10 C9 H9B 107.8
N1 C9 H9B 107.8
H9A C9 H9B 107.1
O3 C10 C11 111.2(9)
O3 C10 C9 105.5(8)
C11 C10 C9 118.2(9)
O3 C10 H10 112(5)
C11 C10 H10 103(5)
C9 C10 H10 108(5)
C10 C11 N2 110.5(7)
C10 C11 H11A 109.6
N2 C11 H11A 109.6
C10 C11 H11B 109.6
N2 C11 H11B 109.6
H11A C11 H11B 108.1
C12 N2 C11 117.0(5)
C12 N2 Cu1 124.0(4)
C11 N2 Cu1 119.0(4)
N2 C12 C13 128.5(6)
N2 C12 H12 115.7
C13 C12 H12 115.7
C18 C13 C14 120.6(6)
C18 C13 C12 121.8(6)
C14 C13 C12 117.6(6)
O5 C17 C16 125.8(6)
O5 C17 C18 113.5(5)
C16 C17 C18 120.6(6)
O5 C19 H19A 109.5
O5 C19 H19B 109.5
H19A C19 H19B 109.5
O5 C19 H19C 109.5
H19A C19 H19C 109.5
H19B C19 H19C 109.5
O4 C18 C13 123.9(6)
O4 C18 C17 118.5(5)
C13 C18 C17 117.6(5)
C10 O3 H3 109.5
C15 C14 C13 120.5(6)
C15 C14 H14 119.8
C13 C14 H14 119.8
C17 C16 C15 120.3(6)
C17 C16 H16 119.9
C15 C16 H16 119.9
C14 C15 C16 120.3(6)
C14 C15 H15 119.8
C16 C15 H15 119.8

loop_
_geom_bond_atom_site_label_1
_geom_bond_atom_site_label_2
_geom_bond_distance
Hg1 Cl2 2.328(2)
Hg1 Cl1 2.332(2)
Hg1 O4 2.497(4)
Hg1 O2 2.545(4)
Cu1 O2 1.906(4)
Cu1 O4 1.908(4)
Cu1 N2 1.953(5)
Cu1 N1 1.955(5)
O4 C18 1.316(7)
O2 C7 1.303(7)
O1 C2 1.369(8)
O1 C1 1.406(8)
O5 C17 1.351(8)
O5 C19 1.430(8)
C7 C6 1.402(8)
C7 C2 1.416(8)
C6 C5 1.397(9)
C6 C8 1.426(9)
C5 C4 1.359(11)
C5 H5 0.9300
C4 C3 1.382(11)
C4 H4 0.9300
C3 C2 1.377(9)
C3 H3A 0.9300
C1 H1A 0.9600
C1 H1B 0.9600
C1 H1C 0.9600
C8 N1 1.285(8)
C8 H8 0.9300
N1 C9 1.472(9)
C9 C10 1.466(13)
C9 H9A 0.9700
C9 H9B 0.9700
C10 O3 1.432(11)
C10 C11 1.433(12)
C10 H10 0.97(2)
C11 N2 1.459(8)
C11 H11A 0.9700
C11 H11B 0.9700
N2 C12 1.277(8)
C12 C13 1.427(9)
C12 H12 0.9300
C13 C18 1.392(8)
C13 C14 1.406(8)
C17 C16 1.375(9)
C17 C18 1.420(8)
C19 H19A 0.9600
C19 H19B 0.9600
C19 H19C 0.9600
O3 H3 0.8200
C14 C15 1.351(9)
C14 H14 0.9300
C16 C15 1.392(10)
C16 H16 0.9300
C15 H15 0.9300
